data_4112897
loop_
_publ_author_name
'Kristina D. Kitiachvili'
'Daniel J. Mindiola'
'Gregory L. Hillhouse'

_publ_section_title
;
 Preparation of Stable Alkyl Complexes of Ni(I) and Their One-Electron
 Oxidation to Ni(II) Complex Cations
;
_journal_name_full 'Journal of the American Chemical Society'
_journal_page_first 10554
_journal_page_last 10555
_journal_paper_doi 10.1021/ja047052z
_journal_volume 126
_journal_year 2004
_chemical_formula_sum 'C23 H51 Ni P2'
_chemical_formula_weight 448.29
_chemical_name_systematic
; 
 ? 
;
_space_group_IT_number 14
_symmetry_cell_setting monoclinic
_symmetry_space_group_name_Hall '-P 2yn'
_symmetry_space_group_name_H-M 'P 1 21/n 1'
_atom_sites_solution_hydrogens geom
_atom_sites_solution_primary direct
_atom_sites_solution_secondary difmap
_audit_creation_method SHELXL-97
_cell_angle_alpha 90.00
_cell_angle_beta 107.844(10)
_cell_angle_gamma 90.00
_cell_formula_units_Z 4
_cell_length_a 10.380(6)
_cell_length_b 16.047(9)
_cell_length_c 16.455(9)
_cell_measurement_temperature 373(2)
_cell_volume 2609(3)
_computing_structure_refinement 'SHELXL-97 (Sheldrick, 1997)'
_computing_structure_solution 'SHELXS-97 (Sheldrick, 1990)'
_diffrn_ambient_temperature 100
_diffrn_measured_fraction_theta_full 0.999
_diffrn_measured_fraction_theta_max 0.932
_diffrn_radiation_monochromator graphite
_diffrn_radiation_source 'fine-focus sealed tube'
_diffrn_radiation_type MoK\a
_diffrn_radiation_wavelength 0.71073
_diffrn_reflns_av_R_equivalents 0.0632
_diffrn_reflns_av_sigmaI/netI 0.0664
_diffrn_reflns_limit_h_max 13
_diffrn_reflns_limit_h_min -10
_diffrn_reflns_limit_k_max 21
_diffrn_reflns_limit_k_min -20
_diffrn_reflns_limit_l_max 18
_diffrn_reflns_limit_l_min -21
_diffrn_reflns_number 15808
_diffrn_reflns_theta_full 25.00
_diffrn_reflns_theta_max 28.41
_diffrn_reflns_theta_min 1.82
_exptl_absorpt_coefficient_mu 0.872
_exptl_absorpt_correction_T_max 0.9415
_exptl_absorpt_correction_T_min 0.8449
_exptl_absorpt_correction_type empirical
_exptl_absorpt_process_details empirical
_exptl_crystal_colour 'pale yellow'
_exptl_crystal_density_diffrn 1.141
_exptl_crystal_description plate
_exptl_crystal_F_000 988
_exptl_crystal_size_max 0.20
_exptl_crystal_size_mid 0.18
_exptl_crystal_size_min 0.07
_refine_diff_density_max 0.809
_refine_diff_density_min -0.282
_refine_diff_density_rms 0.086
_refine_ls_extinction_method none
_refine_ls_goodness_of_fit_ref 1.050
_refine_ls_hydrogen_treatment mixed
_refine_ls_matrix_type full
_refine_ls_number_parameters 243
_refine_ls_number_reflns 6108
_refine_ls_number_restraints 0
_refine_ls_restrained_S_all 1.050
_refine_ls_R_factor_all 0.0543
_refine_ls_R_factor_gt 0.0451
_refine_ls_shift/su_max 0.000
_refine_ls_shift/su_mean 0.000
_refine_ls_structure_factor_coef Fsqd
_refine_ls_weighting_details 'calc w=1/[\s^2^(Fo^2^)+(0.0399P)^2^+0.0000P] where P=(Fo^2^+2Fc^2^)/3'
_refine_ls_weighting_scheme calc
_refine_ls_wR_factor_gt 0.1009
_refine_ls_wR_factor_ref 0.1055
_reflns_number_gt 5126
_reflns_number_total 6108
_reflns_threshold_expression >2sigma(I)
_cod_data_source_file ja047052zsi20040719_032922.cif
_cod_data_source_block danm30m
_cod_database_code 4112897

loop_
_symmetry_equiv_pos_as_xyz
'x, y, z'
'-x+1/2, y+1/2, -z+1/2'
'-x, -y, -z'
'x-1/2, -y-1/2, z-1/2'

loop_
_atom_site_label
_atom_site_type_symbol
_atom_site_fract_x
_atom_site_fract_y
_atom_site_fract_z
_atom_site_U_iso_or_equiv
_atom_site_adp_type
_atom_site_occupancy
_atom_site_symmetry_multiplicity
_atom_site_calc_flag
_atom_site_refinement_flags
Ni Ni 0.36139(3) 0.392193(18) 0.242851(17) 0.01499(9) Uani 1 1 d .
P1 P 0.32779(6) 0.32199(4) 0.12258(3) 0.01432(13) Uani 1 1 d .
P2 P 0.18798(6) 0.32921(4) 0.26757(3) 0.01486(13) Uani 1 1 d .
C3 C 0.4759(2) 0.25653(15) 0.11730(14) 0.0194(5) Uani 1 1 d .
C5 C 0.0509(2) 0.40167(15) 0.27988(15) 0.0199(5) Uani 1 1 d .
C1 C 0.1974(2) 0.24219(14) 0.11983(13) 0.0167(5) Uani 1 1 d .
H1A H 0.1462 0.2305 0.0609 0.020 Uiso 1 1 calc R
H1B H 0.2414 0.1910 0.1452 0.020 Uiso 1 1 calc R
C4 C 0.2585(2) 0.38144(15) 0.01914(14) 0.0191(5) Uani 1 1 d .
C6 C 0.2228(2) 0.24686(15) 0.35398(14) 0.0199(5) Uani 1 1 d .
C7 C 0.5856(2) 0.50276(15) 0.35022(14) 0.0184(5) Uani 1 1 d .
C2 C 0.1000(2) 0.27123(14) 0.16827(13) 0.0165(5) Uani 1 1 d .
H2A H 0.0551 0.2230 0.1827 0.020 Uiso 1 1 calc R
H2B H 0.0312 0.3068 0.1312 0.020 Uiso 1 1 calc R
C53 C -0.0911(2) 0.36296(18) 0.25721(17) 0.0300(6) Uani 1 1 d .
H53A H -0.1540 0.4036 0.2652 0.045 Uiso 1 1 calc R
H53B H -0.0894 0.3159 0.2935 0.045 Uiso 1 1 calc R
H53C H -0.1188 0.3452 0.1987 0.045 Uiso 1 1 calc R
C33 C 0.5440(2) 0.22269(17) 0.20791(15) 0.0266(6) Uani 1 1 d .
H33A H 0.6203 0.1888 0.2079 0.040 Uiso 1 1 calc R
H33B H 0.4802 0.1897 0.2256 0.040 Uiso 1 1 calc R
H33C H 0.5740 0.2684 0.2467 0.040 Uiso 1 1 calc R
C71 C 0.5117(3) 0.47288(17) 0.25942(15) 0.0226(5) Uani 1 1 d .
C63 C 0.0984(3) 0.21089(16) 0.37182(16) 0.0283(6) Uani 1 1 d .
H63A H 0.1260 0.1698 0.4162 0.043 Uiso 1 1 calc R
H63B H 0.0406 0.1854 0.3209 0.043 Uiso 1 1 calc R
H63C H 0.0501 0.2548 0.3896 0.043 Uiso 1 1 calc R
C32 C 0.5793(2) 0.31216(16) 0.09364(15) 0.0252(6) Uani 1 1 d .
H32A H 0.6548 0.2790 0.0910 0.038 Uiso 1 1 calc R
H32B H 0.6102 0.3548 0.1361 0.038 Uiso 1 1 calc R
H32C H 0.5375 0.3375 0.0391 0.038 Uiso 1 1 calc R
C62 C 0.2954(3) 0.17389(15) 0.32627(15) 0.0248(5) Uani 1 1 d .
H62A H 0.3141 0.1312 0.3692 0.037 Uiso 1 1 calc R
H62B H 0.3788 0.1932 0.3191 0.037 Uiso 1 1 calc R
H62C H 0.2387 0.1517 0.2732 0.037 Uiso 1 1 calc R
C61 C 0.3206(3) 0.28315(17) 0.43636(14) 0.0286(6) Uani 1 1 d .
H61A H 0.3390 0.2419 0.4807 0.043 Uiso 1 1 calc R
H61B H 0.2802 0.3312 0.4535 0.043 Uiso 1 1 calc R
H61C H 0.4036 0.2990 0.4263 0.043 Uiso 1 1 calc R
C52 C 0.0441(3) 0.47456(16) 0.21845(17) 0.0328(6) Uani 1 1 d .
H52A H -0.0244 0.5131 0.2223 0.049 Uiso 1 1 calc R
H52B H 0.0224 0.4538 0.1611 0.049 Uiso 1 1 calc R
H52C H 0.1301 0.5023 0.2335 0.049 Uiso 1 1 calc R
C43 C 0.2497(3) 0.33325(17) -0.06253(14) 0.0275(6) Uani 1 1 d .
H43A H 0.2134 0.3688 -0.1111 0.041 Uiso 1 1 calc R
H43B H 0.1916 0.2858 -0.0668 0.041 Uiso 1 1 calc R
H43C H 0.3384 0.3149 -0.0610 0.041 Uiso 1 1 calc R
C42 C 0.1155(3) 0.40933(16) 0.01469(16) 0.0267(6) Uani 1 1 d .
H42A H 0.0762 0.4398 -0.0372 0.040 Uiso 1 1 calc R
H42B H 0.1197 0.4444 0.0627 0.040 Uiso 1 1 calc R
H42C H 0.0610 0.3613 0.0158 0.040 Uiso 1 1 calc R
C41 C 0.3417(3) 0.46173(16) 0.02354(16) 0.0298(6) Uani 1 1 d .
H41A H 0.3070 0.4922 -0.0289 0.045 Uiso 1 1 calc R
H41B H 0.4347 0.4476 0.0320 0.045 Uiso 1 1 calc R
H41C H 0.3351 0.4955 0.0703 0.045 Uiso 1 1 calc R
C51 C 0.0893(3) 0.43797(16) 0.36992(15) 0.0266(6) Uani 1 1 d .
H51A H 0.0185 0.4742 0.3748 0.040 Uiso 1 1 calc R
H51B H 0.1720 0.4690 0.3809 0.040 Uiso 1 1 calc R
H51C H 0.1016 0.3935 0.4106 0.040 Uiso 1 1 calc R
C31 C 0.4401(2) 0.18172(15) 0.05629(15) 0.0246(5) Uani 1 1 d .
H31A H 0.5213 0.1522 0.0579 0.037 Uiso 1 1 calc R
H31B H 0.3965 0.2011 -0.0007 0.037 Uiso 1 1 calc R
H31C H 0.3802 0.1451 0.0736 0.037 Uiso 1 1 calc R
C74 C 0.4834(3) 0.53822(16) 0.39063(16) 0.0274(6) Uani 1 1 d .
H74A H 0.4173 0.4964 0.3907 0.041 Uiso 1 1 calc R
H74B H 0.4392 0.5856 0.3584 0.041 Uiso 1 1 calc R
H74C H 0.5294 0.5550 0.4482 0.041 Uiso 1 1 calc R
C73 C 0.6895(3) 0.57105(17) 0.35042(17) 0.0312(6) Uani 1 1 d .
H73A H 0.7549 0.5497 0.3252 0.047 Uiso 1 1 calc R
H73B H 0.7346 0.5880 0.4081 0.047 Uiso 1 1 calc R
H73C H 0.6440 0.6181 0.3181 0.047 Uiso 1 1 calc R
C72 C 0.6593(3) 0.42958(17) 0.40404(17) 0.0322(6) Uani 1 1 d .
H72A H 0.7242 0.4071 0.3791 0.048 Uiso 1 1 calc R
H72B H 0.5950 0.3872 0.4059 0.048 Uiso 1 1 calc R
H72C H 0.7050 0.4484 0.4610 0.048 Uiso 1 1 calc R
H1 H 0.584(3) 0.4588(16) 0.2333(15) 0.024(7) Uiso 1 1 d .
H2 H 0.471(3) 0.5267(17) 0.2245(17) 0.033(8) Uiso 1 1 d .

loop_
_atom_site_aniso_label
_atom_site_aniso_U_11
_atom_site_aniso_U_22
_atom_site_aniso_U_33
_atom_site_aniso_U_23
_atom_site_aniso_U_13
_atom_site_aniso_U_12
Ni 0.01438(15) 0.01718(17) 0.01310(15) -0.00244(11) 0.00375(11) -0.00283(11)
P1 0.0142(3) 0.0167(3) 0.0121(3) -0.0009(2) 0.0041(2) -0.0014(2)
P2 0.0152(3) 0.0164(3) 0.0133(3) -0.0013(2) 0.0047(2) -0.0008(2)
C3 0.0163(11) 0.0255(13) 0.0169(11) -0.0042(9) 0.0058(9) 0.0007(10)
C5 0.0204(12) 0.0196(12) 0.0217(12) -0.0019(9) 0.0092(9) 0.0002(9)
C1 0.0175(11) 0.0167(12) 0.0152(11) -0.0016(9) 0.0039(9) -0.0032(9)
C4 0.0215(12) 0.0210(13) 0.0147(11) 0.0014(9) 0.0055(9) -0.0020(10)
C6 0.0251(13) 0.0225(13) 0.0128(10) 0.0024(9) 0.0070(9) 0.0025(10)
C7 0.0183(11) 0.0182(12) 0.0178(11) -0.0023(9) 0.0040(9) -0.0013(9)
C2 0.0153(11) 0.0199(12) 0.0148(10) -0.0012(9) 0.0052(8) -0.0044(9)
C53 0.0196(13) 0.0371(16) 0.0340(15) -0.0112(12) 0.0092(11) -0.0005(11)
C33 0.0211(13) 0.0367(16) 0.0209(12) 0.0010(11) 0.0047(10) 0.0105(11)
C71 0.0214(13) 0.0279(14) 0.0189(12) -0.0030(10) 0.0066(10) -0.0065(10)
C63 0.0392(16) 0.0243(14) 0.0283(13) 0.0025(11) 0.0204(12) -0.0015(12)
C32 0.0179(12) 0.0385(16) 0.0211(12) -0.0074(11) 0.0086(10) -0.0047(11)
C62 0.0339(14) 0.0227(13) 0.0182(11) 0.0044(10) 0.0086(10) 0.0076(11)
C61 0.0336(15) 0.0345(15) 0.0154(12) -0.0005(10) 0.0041(10) 0.0053(12)
C52 0.0412(17) 0.0263(15) 0.0353(15) 0.0092(12) 0.0183(13) 0.0154(12)
C43 0.0325(14) 0.0341(15) 0.0145(11) -0.0001(10) 0.0053(10) 0.0023(12)
C42 0.0258(14) 0.0299(14) 0.0239(13) 0.0103(11) 0.0067(10) 0.0087(11)
C41 0.0367(16) 0.0273(14) 0.0249(13) 0.0084(11) 0.0086(11) -0.0068(12)
C51 0.0285(14) 0.0265(14) 0.0262(13) -0.0070(11) 0.0105(11) 0.0011(11)
C31 0.0242(13) 0.0267(14) 0.0235(12) -0.0063(10) 0.0083(10) 0.0017(10)
C74 0.0287(14) 0.0272(14) 0.0277(13) -0.0051(11) 0.0106(11) -0.0033(11)
C73 0.0234(14) 0.0342(16) 0.0340(15) -0.0093(12) 0.0058(11) -0.0095(12)
C72 0.0255(14) 0.0324(16) 0.0332(15) 0.0035(12) 0.0007(11) 0.0023(12)

loop_
_atom_type_symbol
_atom_type_description
_atom_type_scat_dispersion_real
_atom_type_scat_dispersion_imag
_atom_type_scat_source
C C 0.0033 0.0016 'International Tables Vol C Tables 4.2.6.8 and 6.1.1.4'
H H 0.0000 0.0000 'International Tables Vol C Tables 4.2.6.8 and 6.1.1.4'
P P 0.1023 0.0942 'International Tables Vol C Tables 4.2.6.8 and 6.1.1.4'
Ni Ni 0.3393 1.1124 'International Tables Vol C Tables 4.2.6.8 and 6.1.1.4'

loop_
_geom_angle_atom_site_label_1
_geom_angle_atom_site_label_2
_geom_angle_atom_site_label_3
_geom_angle
C71 Ni P2 157.82(8)
C71 Ni P1 110.97(8)
P2 Ni P1 91.02(3)
C1 P1 C3 102.35(11)
C1 P1 C4 104.66(10)
C3 P1 C4 109.27(11)
C1 P1 Ni 106.72(7)
C3 P1 Ni 114.71(7)
C4 P1 Ni 117.46(9)
C2 P2 C6 103.90(11)
C2 P2 C5 102.62(11)
C6 P2 C5 108.96(11)
C2 P2 Ni 106.00(8)
C6 P2 Ni 118.62(8)
C5 P2 Ni 114.82(9)
C32 C3 C31 109.69(19)
C32 C3 C33 107.57(19)
C31 C3 C33 107.7(2)
C32 C3 P1 109.32(17)
C31 C3 P1 115.34(16)
C33 C3 P1 106.88(15)
C51 C5 C52 107.1(2)
C51 C5 C53 109.6(2)
C52 C5 C53 107.5(2)
C51 C5 P2 110.87(17)
C52 C5 P2 106.38(16)
C53 C5 P2 114.94(17)
C2 C1 P1 111.63(15)
C2 C1 H1A 109.3
P1 C1 H1A 109.3
C2 C1 H1B 109.3
P1 C1 H1B 109.3
H1A C1 H1B 108.0
C43 C4 C42 108.04(19)
C43 C4 C41 110.3(2)
C42 C4 C41 106.2(2)
C43 C4 P1 116.10(17)
C42 C4 P1 106.64(16)
C41 C4 P1 109.08(16)
C63 C6 C62 106.9(2)
C63 C6 C61 110.1(2)
C62 C6 C61 107.4(2)
C63 C6 P2 115.53(17)
C62 C6 P2 107.91(15)
C61 C6 P2 108.69(17)
C74 C7 C72 109.0(2)
C74 C7 C71 109.6(2)
C72 C7 C71 109.7(2)
C74 C7 C73 108.3(2)
C72 C7 C73 108.7(2)
C71 C7 C73 111.5(2)
C1 C2 P2 112.55(15)
C1 C2 H2A 109.1
P2 C2 H2A 109.1
C1 C2 H2B 109.1
P2 C2 H2B 109.1
H2A C2 H2B 107.8
C5 C53 H53A 109.5
C5 C53 H53B 109.5
H53A C53 H53B 109.5
C5 C53 H53C 109.5
H53A C53 H53C 109.5
H53B C53 H53C 109.5
C3 C33 H33A 109.5
C3 C33 H33B 109.5
H33A C33 H33B 109.5
C3 C33 H33C 109.5
H33A C33 H33C 109.5
H33B C33 H33C 109.5
C7 C71 Ni 118.44(17)
C7 C71 H1 105.8(15)
Ni C71 H1 117.2(15)
C7 C71 H2 105.9(15)
Ni C71 H2 107.0(15)
H1 C71 H2 100(2)
C6 C63 H63A 109.5
C6 C63 H63B 109.5
H63A C63 H63B 109.5
C6 C63 H63C 109.5
H63A C63 H63C 109.5
H63B C63 H63C 109.5
C3 C32 H32A 109.5
C3 C32 H32B 109.5
H32A C32 H32B 109.5
C3 C32 H32C 109.5
H32A C32 H32C 109.5
H32B C32 H32C 109.5
C6 C62 H62A 109.5
C6 C62 H62B 109.5
H62A C62 H62B 109.5
C6 C62 H62C 109.5
H62A C62 H62C 109.5
H62B C62 H62C 109.5
C6 C61 H61A 109.5
C6 C61 H61B 109.5
H61A C61 H61B 109.5
C6 C61 H61C 109.5
H61A C61 H61C 109.5
H61B C61 H61C 109.5
C5 C52 H52A 109.5
C5 C52 H52B 109.5
H52A C52 H52B 109.5
C5 C52 H52C 109.5
H52A C52 H52C 109.5
H52B C52 H52C 109.5
C4 C43 H43A 109.5
C4 C43 H43B 109.5
H43A C43 H43B 109.5
C4 C43 H43C 109.5
H43A C43 H43C 109.5
H43B C43 H43C 109.5
C4 C42 H42A 109.5
C4 C42 H42B 109.5
H42A C42 H42B 109.5
C4 C42 H42C 109.5
H42A C42 H42C 109.5
H42B C42 H42C 109.5
C4 C41 H41A 109.5
C4 C41 H41B 109.5
H41A C41 H41B 109.5
C4 C41 H41C 109.5
H41A C41 H41C 109.5
H41B C41 H41C 109.5
C5 C51 H51A 109.5
C5 C51 H51B 109.5
H51A C51 H51B 109.5
C5 C51 H51C 109.5
H51A C51 H51C 109.5
H51B C51 H51C 109.5
C3 C31 H31A 109.5
C3 C31 H31B 109.5
H31A C31 H31B 109.5
C3 C31 H31C 109.5
H31A C31 H31C 109.5
H31B C31 H31C 109.5
C7 C74 H74A 109.5
C7 C74 H74B 109.5
H74A C74 H74B 109.5
C7 C74 H74C 109.5
H74A C74 H74C 109.5
H74B C74 H74C 109.5
C7 C73 H73A 109.5
C7 C73 H73B 109.5
H73A C73 H73B 109.5
C7 C73 H73C 109.5
H73A C73 H73C 109.5
H73B C73 H73C 109.5
C7 C72 H72A 109.5
C7 C72 H72B 109.5
H72A C72 H72B 109.5
C7 C72 H72C 109.5
H72A C72 H72C 109.5
H72B C72 H72C 109.5

loop_
_geom_bond_atom_site_label_1
_geom_bond_atom_site_label_2
_geom_bond_distance
Ni C71 1.981(3)
Ni P2 2.2081(11)
Ni P1 2.2101(11)
P1 C1 1.854(2)
P1 C3 1.886(2)
P1 C4 1.891(2)
P2 C2 1.859(2)
P2 C6 1.893(2)
P2 C5 1.896(3)
C3 C32 1.535(3)
C3 C31 1.536(3)
C3 C33 1.540(3)
C5 C51 1.527(3)
C5 C52 1.533(3)
C5 C53 1.537(3)
C1 C2 1.538(3)
C1 H1A 0.9700
C1 H1B 0.9700
C4 C43 1.529(3)
C4 C42 1.530(3)
C4 C41 1.540(3)
C6 C63 1.524(3)
C6 C62 1.535(3)
C6 C61 1.537(3)
C7 C74 1.524(3)
C7 C72 1.528(3)
C7 C71 1.532(3)
C7 C73 1.537(3)
C2 H2A 0.9700
C2 H2B 0.9700
C53 H53A 0.9600
C53 H53B 0.9600
C53 H53C 0.9600
C33 H33A 0.9600
C33 H33B 0.9600
C33 H33C 0.9600
C71 H1 1.00(3)
C71 H2 1.05(3)
C63 H63A 0.9600
C63 H63B 0.9600
C63 H63C 0.9600
C32 H32A 0.9600
C32 H32B 0.9600
C32 H32C 0.9600
C62 H62A 0.9600
C62 H62B 0.9600
C62 H62C 0.9600
C61 H61A 0.9600
C61 H61B 0.9600
C61 H61C 0.9600
C52 H52A 0.9600
C52 H52B 0.9600
C52 H52C 0.9600
C43 H43A 0.9600
C43 H43B 0.9600
C43 H43C 0.9600
C42 H42A 0.9600
C42 H42B 0.9600
C42 H42C 0.9600
C41 H41A 0.9600
C41 H41B 0.9600
C41 H41C 0.9600
C51 H51A 0.9600
C51 H51B 0.9600
C51 H51C 0.9600
C31 H31A 0.9600
C31 H31B 0.9600
C31 H31C 0.9600
C74 H74A 0.9600
C74 H74B 0.9600
C74 H74C 0.9600
C73 H73A 0.9600
C73 H73B 0.9600
C73 H73C 0.9600
C72 H72A 0.9600
C72 H72B 0.9600
C72 H72C 0.9600

loop_
_geom_torsion_atom_site_label_1
_geom_torsion_atom_site_label_2
_geom_torsion_atom_site_label_3
_geom_torsion_atom_site_label_4
_geom_torsion
C71 Ni P1 C1 174.58(11)
P2 Ni P1 C1 -8.46(8)
C71 Ni P1 C3 62.00(13)
P2 Ni P1 C3 -121.04(9)
C71 Ni P1 C4 -68.43(12)
P2 Ni P1 C4 108.54(9)
C71 Ni P2 C2 162.8(2)
P1 Ni P2 C2 -9.66(8)
C71 Ni P2 C6 -81.0(2)
P1 Ni P2 C6 106.52(9)
C71 Ni P2 C5 50.3(2)
P1 Ni P2 C5 -122.17(8)
C1 P1 C3 C32 164.15(15)
C4 P1 C3 C32 53.60(18)
Ni P1 C3 C32 -80.71(16)
C1 P1 C3 C31 40.03(19)
C4 P1 C3 C31 -70.5(2)
Ni P1 C3 C31 155.17(14)
C1 P1 C3 C33 -79.70(17)
C4 P1 C3 C33 169.74(16)
Ni P1 C3 C33 35.44(18)
C2 P2 C5 C51 164.35(17)
C6 P2 C5 C51 54.6(2)
Ni P2 C5 C51 -81.15(18)
C2 P2 C5 C52 -79.51(19)
C6 P2 C5 C52 170.78(17)
Ni P2 C5 C52 34.99(19)
C2 P2 C5 C53 39.4(2)
C6 P2 C5 C53 -70.3(2)
Ni P2 C5 C53 153.87(15)
C3 P1 C1 C2 150.19(15)
C4 P1 C1 C2 -95.83(17)
Ni P1 C1 C2 29.36(16)
C1 P1 C4 C43 -67.8(2)
C3 P1 C4 C43 41.3(2)
Ni P1 C4 C43 174.15(15)
C1 P1 C4 C42 52.68(18)
C3 P1 C4 C42 161.68(16)
Ni P1 C4 C42 -65.42(17)
C1 P1 C4 C41 166.97(17)
C3 P1 C4 C41 -84.02(19)
Ni P1 C4 C41 48.87(19)
C2 P2 C6 C63 -67.10(19)
C5 P2 C6 C63 41.7(2)
Ni P2 C6 C63 175.61(14)
C2 P2 C6 C62 52.42(18)
C5 P2 C6 C62 161.26(16)
Ni P2 C6 C62 -64.87(18)
C2 P2 C6 C61 168.64(16)
C5 P2 C6 C61 -82.52(18)
Ni P2 C6 C61 51.35(18)
P1 C1 C2 P2 -39.0(2)
C6 P2 C2 C1 -95.17(17)
C5 P2 C2 C1 151.35(16)
Ni P2 C2 C1 30.58(17)
C74 C7 C71 Ni -54.6(3)
C72 C7 C71 Ni 65.0(3)
C73 C7 C71 Ni -174.54(17)
P2 Ni C71 C7 30.9(4)
P1 Ni C71 C7 -157.17(17)
